data_7052565
loop_
_publ_author_name
'Goryunkov, Alexey A.'
'Samokhvalova, Nadezhda A.'
'Khavrel, Pavel A.'
'Belov, Nikita M.'
'Markov, Vitaliy Yu.'
'Sidorov, Lev N.'
'Troyanov, Sergey I.'

_publ_section_title
;
 Regioselective near-equatorial chlorination of Cs-C70(CF3)8
;
_journal_issue 1
_journal_name_full 'New Journal of Chemistry'
_journal_page_first 32
_journal_paper_doi 10.1039/c0nj00591f
_journal_volume 35
_journal_year 2011
_chemical_formula_sum 'C90 H8 Cl6 F24'
_chemical_formula_weight 1757.66
_chemical_name_systematic
;
?
;
_space_group_IT_number 57
_symmetry_cell_setting orthorhombic
_symmetry_space_group_name_Hall '-P 2c 2b'
_symmetry_space_group_name_H-M 'P b c m'
_atom_sites_solution_hydrogens geom
_atom_sites_solution_primary direct
_atom_sites_solution_secondary difmap
_audit_creation_method SHELXL-97
_cell_angle_alpha 90.00
_cell_angle_beta 90.00
_cell_angle_gamma 90.00
_cell_formula_units_Z 4
_cell_length_a 11.4051(3)
_cell_length_b 19.1550(5)
_cell_length_c 26.9140(10)
_cell_measurement_reflns_used 30000
_cell_measurement_temperature 100(2)
_cell_measurement_theta_max 32
_cell_measurement_theta_min 5
_cell_volume 5879.8(3)
_computing_structure_refinement 'SHELXL-97 (Sheldrick, 1997)'
_computing_structure_solution 'SHELXS-97 (Sheldrick, 1990)'
_diffrn_ambient_temperature 100(2)
_diffrn_measured_fraction_theta_full 0.945
_diffrn_measured_fraction_theta_max 0.836
_diffrn_measurement_device_type MAR225
_diffrn_measurement_method CCD
_diffrn_radiation_monochromator Cu(113)
_diffrn_radiation_source 'BL14.2, PSF, BESSY, Berlin, Germany'
_diffrn_radiation_type synchrotron
_diffrn_radiation_wavelength 0.90500
_diffrn_reflns_av_R_equivalents 0.0545
_diffrn_reflns_av_sigmaI/netI 0.0226
_diffrn_reflns_limit_h_max 14
_diffrn_reflns_limit_h_min -15
_diffrn_reflns_limit_k_max 24
_diffrn_reflns_limit_k_min -24
_diffrn_reflns_limit_l_max 33
_diffrn_reflns_limit_l_min -33
_diffrn_reflns_number 54233
_diffrn_reflns_theta_full 32.60
_diffrn_reflns_theta_max 37.08
_diffrn_reflns_theta_min 2.87
_exptl_absorpt_coefficient_mu 0.432
_exptl_absorpt_correction_type none
_exptl_crystal_colour yellow
_exptl_crystal_density_diffrn 1.986
_exptl_crystal_density_method 'not measured'
_exptl_crystal_description plate
_exptl_crystal_F_000 3464
_exptl_crystal_size_max 0.02
_exptl_crystal_size_mid 0.02
_exptl_crystal_size_min 0.005
_refine_diff_density_max 0.899
_refine_diff_density_min -0.874
_refine_diff_density_rms 0.123
_refine_ls_extinction_method none
_refine_ls_goodness_of_fit_ref 1.135
_refine_ls_hydrogen_treatment constr
_refine_ls_matrix_type full
_refine_ls_number_parameters 548
_refine_ls_number_reflns 6222
_refine_ls_number_restraints 0
_refine_ls_restrained_S_all 1.135
_refine_ls_R_factor_all 0.1015
_refine_ls_R_factor_gt 0.0944
_refine_ls_shift/su_max 0.002
_refine_ls_shift/su_mean 0.000
_refine_ls_structure_factor_coef Fsqd
_refine_ls_weighting_details 'calc w=1/[\s^2^(Fo^2^)+(0.0100P)^2^+40.0000P] where P=(Fo^2^+2Fc^2^)/3'
_refine_ls_weighting_scheme calc
_refine_ls_wR_factor_gt 0.2129
_refine_ls_wR_factor_ref 0.2132
_reflns_number_gt 6089
_reflns_number_total 6222
_reflns_threshold_expression >2sigma(I)
_cod_data_source_file C0NJ00591F.TXT
_cod_data_source_block 70cl1a
_cod_depositor_comments
;
The following automatic conversions were performed:
'_symmetry_cell_setting' value 'Orthorhombic' changed to 'orthorhombic'
according to '/home/saulius/struct/CIF-dictionaries/cif_core.dic'
dictionary named 'cif_core.dic' version 2.4.1 from 2010-06-29.

Automatic conversion script
Id: cif_fix_enum 1555 2011-01-17 13:19:09Z saulius 
;
_cod_original_sg_symbol_H-M Pbcm
_cod_database_code 7052565

loop_
_symmetry_equiv_pos_as_xyz
'x, y, z'
'-x, -y, z+1/2'
'-x, y+1/2, -z+1/2'
'x, -y+1/2, -z'
'-x, -y, -z'
'x, y, -z-1/2'
'x, -y-1/2, z-1/2'
'-x, y-1/2, z'

loop_
_atom_site_label
_atom_site_type_symbol
_atom_site_fract_x
_atom_site_fract_y
_atom_site_fract_z
_atom_site_U_iso_or_equiv
_atom_site_adp_type
_atom_site_occupancy
_atom_site_symmetry_multiplicity
_atom_site_calc_flag
_atom_site_refinement_flags
_atom_site_disorder_assembly
_atom_site_disorder_group
Cl1 Cl 0.31965(11) 0.13110(5) 0.69421(5) 0.0317(3) Uani 1 1 d . . .
Cl2 Cl 0.66906(13) 0.17618(7) 0.41069(6) 0.0450(4) Uani 1 1 d . . .
Cl3 Cl 0.6337(2) 0.15703(12) 0.52495(7) 0.0741(6) Uani 1 1 d . . .
F1 F 0.1275(3) 0.36100(17) 0.52758(11) 0.0384(7) Uani 1 1 d . . .
F2 F -0.0517(3) 0.33734(17) 0.54624(11) 0.0413(7) Uani 1 1 d . . .
F3 F 0.0028(3) 0.44338(16) 0.53601(11) 0.0436(8) Uani 1 1 d . . .
F4 F 0.3821(3) 0.21248(15) 0.59233(11) 0.0397(7) Uani 1 1 d . . .
F5 F 0.2255(3) 0.24664(16) 0.55640(12) 0.0397(7) Uani 1 1 d . . .
F6 F 0.3829(3) 0.30740(15) 0.54947(11) 0.0386(7) Uani 1 1 d . . .
F7 F -0.0102(3) 0.65341(14) 0.62115(11) 0.0369(7) Uani 1 1 d . . .
F8 F 0.1162(3) 0.60571(16) 0.57227(11) 0.0375(7) Uani 1 1 d . . .
F9 F -0.0601(3) 0.56791(14) 0.57484(11) 0.0361(7) Uani 1 1 d . . .
F10 F 0.3287(3) 0.71078(14) 0.70264(11) 0.0337(7) Uani 1 1 d . . .
F11 F 0.4081(3) 0.65659(14) 0.64112(11) 0.0327(6) Uani 1 1 d . . .
F12 F 0.2245(3) 0.68288(14) 0.63956(11) 0.0336(6) Uani 1 1 d . . .
C1 C 0.0629(4) 0.3886(2) 0.60971(16) 0.0230(9) Uani 1 1 d . . .
C2 C 0.1761(4) 0.4297(2) 0.61835(16) 0.0233(9) Uani 1 1 d . . .
C3 C 0.2793(4) 0.3917(2) 0.62110(16) 0.0236(9) Uani 1 1 d . . .
C4 C 0.2885(4) 0.3108(2) 0.62851(17) 0.0236(9) Uani 1 1 d . . .
C5 C 0.1754(4) 0.2850(2) 0.65206(17) 0.0237(9) Uani 1 1 d . . .
C6 C 0.0716(4) 0.3170(2) 0.63757(17) 0.0237(9) Uani 1 1 d . . .
C7 C -0.0330(4) 0.3068(2) 0.66510(17) 0.0227(8) Uani 1 1 d . . .
C8 C -0.1018(4) 0.3697(2) 0.66493(17) 0.0235(9) Uani 1 1 d . . .
C9 C -0.0399(4) 0.4213(2) 0.63721(16) 0.0231(9) Uani 1 1 d . . .
C10 C -0.0412(4) 0.4891(2) 0.65374(16) 0.0226(8) Uani 1 1 d . . .
C11 C 0.0597(4) 0.5405(2) 0.64491(16) 0.0233(9) Uani 1 1 d . . .
C12 C 0.1741(4) 0.5013(2) 0.63527(16) 0.0227(8) Uani 1 1 d . . .
C13 C 0.2765(4) 0.5309(2) 0.65396(16) 0.0237(9) Uani 1 1 d . . .
C14 C 0.3811(4) 0.4918(2) 0.65615(17) 0.0235(9) Uani 1 1 d . . .
C15 C 0.3831(4) 0.4225(2) 0.63995(17) 0.0238(9) Uani 1 1 d . . .
C16 C 0.4518(4) 0.3717(2) 0.66591(17) 0.0242(9) Uani 1 1 d . . .
C17 C 0.3905(4) 0.3074(2) 0.66527(17) 0.0238(9) Uani 1 1 d . . .
C18 C 0.3899(4) 0.2656(2) 0.70672(17) 0.0240(9) Uani 1 1 d . . .
C19 C 0.2900(4) 0.2180(2) 0.71980(18) 0.0268(9) Uani 1 1 d . . .
C20 C 0.1770(4) 0.2418(2) 0.69543(17) 0.0237(9) Uani 1 1 d . . .
C21 C 0.0749(4) 0.2334(2) 0.72292(17) 0.0224(9) Uani 1 1 d . . .
C22 C -0.0323(4) 0.2642(2) 0.70679(16) 0.0226(9) Uani 1 1 d . . .
C23 C -0.1003(5) 0.2826(3) 0.7500 0.0224(12) Uani 1 2 d S . .
C24 C -0.1680(5) 0.3426(3) 0.7500 0.0235(12) Uani 1 2 d S . .
C25 C -0.1701(4) 0.3870(2) 0.70640(17) 0.0234(9) Uani 1 1 d . . .
C26 C -0.1711(4) 0.4581(2) 0.72338(17) 0.0229(9) Uani 1 1 d . . .
C27 C -0.1039(4) 0.5072(2) 0.69701(16) 0.0214(8) Uani 1 1 d . . .
C28 C -0.0356(4) 0.5579(2) 0.72396(17) 0.0221(8) Uani 1 1 d . . .
C29 C 0.0671(4) 0.5744(2) 0.69770(16) 0.0216(8) Uani 1 1 d . . .
C30 C 0.1695(4) 0.5916(2) 0.72320(17) 0.0222(8) Uani 1 1 d . . .
C31 C 0.2831(4) 0.5899(2) 0.69312(16) 0.0225(8) Uani 1 1 d . . .
C32 C 0.3862(4) 0.5654(2) 0.72458(17) 0.0227(9) Uani 1 1 d . . .
C33 C 0.4503(4) 0.5131(2) 0.69820(17) 0.0230(8) Uani 1 1 d . . .
C34 C 0.5186(4) 0.4637(2) 0.72333(17) 0.0240(9) Uani 1 1 d . . .
C35 C 0.5193(4) 0.3915(2) 0.70656(17) 0.0234(9) Uani 1 1 d . . .
C36 C 0.5201(5) 0.3475(3) 0.7500 0.0259(13) Uani 1 2 d S . .
C37 C 0.4530(6) 0.2870(3) 0.7500 0.0234(12) Uani 1 2 d S . .
C38 C 0.0355(4) 0.3826(2) 0.55408(18) 0.0282(9) Uani 1 1 d . . .
C39 C 0.3192(4) 0.2690(2) 0.58108(18) 0.0281(9) Uani 1 1 d . . .
C40 C 0.0269(4) 0.5923(2) 0.60296(16) 0.0229(8) Uani 1 1 d . . .
C41 C 0.3108(4) 0.6611(2) 0.66882(17) 0.0229(8) Uani 1 1 d . . .
C42 C 0.6622(5) 0.0926(3) 0.4363(2) 0.0417(12) Uani 1 1 d . . .
C43 C 0.6492(6) 0.0842(4) 0.4870(2) 0.0547(16) Uani 1 1 d . . .
C44 C 0.6475(7) 0.0185(5) 0.5075(3) 0.066(2) Uani 1 1 d . . .
H44 H 0.6405 0.0136 0.5425 0.079 Uiso 1 1 calc R . .
C45 C 0.6557(6) -0.0395(4) 0.4786(4) 0.067(2) Uani 1 1 d . . .
H45 H 0.6545 -0.0847 0.4932 0.080 Uiso 1 1 calc R . .
C46 C 0.6664(6) -0.0312(4) 0.4255(3) 0.0541(16) Uani 1 1 d . . .
H46 H 0.6707 -0.0713 0.4048 0.065 Uiso 1 1 calc R . .
C47 C 0.6703(6) 0.0343(5) 0.4046(3) 0.0428(15) Uani 1 1 d . . .
H47 H 0.6783 0.0400 0.3697 0.051 Uiso 1 1 calc R . .

loop_
_atom_site_aniso_label
_atom_site_aniso_U_11
_atom_site_aniso_U_22
_atom_site_aniso_U_33
_atom_site_aniso_U_23
_atom_site_aniso_U_13
_atom_site_aniso_U_12
Cl1 0.0346(6) 0.0147(5) 0.0460(7) -0.0029(4) 0.0012(5) 0.0027(4)
Cl2 0.0463(8) 0.0349(7) 0.0537(8) -0.0035(6) -0.0011(6) 0.0003(6)
Cl3 0.0871(14) 0.0857(14) 0.0496(10) -0.0204(9) -0.0101(9) 0.0266(11)
F1 0.0412(17) 0.0438(17) 0.0302(15) -0.0062(12) 0.0029(12) 0.0075(14)
F2 0.0437(17) 0.0449(17) 0.0353(16) -0.0071(13) -0.0039(13) -0.0170(15)
F3 0.071(2) 0.0280(14) 0.0314(15) 0.0015(12) -0.0067(15) 0.0150(15)
F4 0.0564(19) 0.0252(14) 0.0375(16) -0.0055(12) -0.0005(14) 0.0172(14)
F5 0.0376(16) 0.0392(16) 0.0424(17) -0.0160(13) -0.0017(13) -0.0009(14)
F6 0.0504(18) 0.0273(14) 0.0380(16) -0.0034(12) 0.0159(14) -0.0058(13)
F7 0.0572(19) 0.0191(12) 0.0343(15) -0.0006(11) -0.0027(14) 0.0144(13)
F8 0.0371(16) 0.0365(15) 0.0389(16) 0.0142(13) 0.0065(13) 0.0025(13)
F9 0.0460(17) 0.0255(13) 0.0369(15) 0.0053(11) -0.0135(13) -0.0084(13)
F10 0.0496(18) 0.0163(12) 0.0353(15) -0.0019(10) 0.0021(13) -0.0097(12)
F11 0.0315(14) 0.0241(13) 0.0426(16) 0.0054(11) 0.0119(12) -0.0020(11)
F12 0.0344(15) 0.0233(13) 0.0431(16) 0.0113(11) -0.0056(12) -0.0015(12)
C1 0.028(2) 0.0150(18) 0.026(2) 0.0000(15) -0.0012(17) -0.0014(17)
C2 0.030(2) 0.0155(18) 0.025(2) -0.0022(15) 0.0000(17) -0.0007(17)
C3 0.029(2) 0.0151(18) 0.027(2) -0.0005(15) -0.0001(17) -0.0005(17)
C4 0.026(2) 0.0139(18) 0.031(2) -0.0001(15) 0.0024(17) 0.0017(16)
C5 0.027(2) 0.0129(17) 0.031(2) -0.0051(15) -0.0005(17) 0.0000(16)
C6 0.029(2) 0.0091(16) 0.033(2) -0.0033(15) -0.0016(17) -0.0013(16)
C7 0.026(2) 0.0114(17) 0.030(2) -0.0024(15) -0.0016(17) -0.0024(16)
C8 0.023(2) 0.0163(18) 0.031(2) -0.0024(16) -0.0019(17) -0.0023(17)
C9 0.027(2) 0.0147(18) 0.028(2) -0.0002(15) -0.0032(17) 0.0001(16)
C10 0.023(2) 0.0162(18) 0.028(2) -0.0014(16) -0.0023(16) -0.0002(16)
C11 0.028(2) 0.0130(17) 0.029(2) 0.0000(15) 0.0007(17) 0.0002(17)
C12 0.026(2) 0.0143(18) 0.027(2) 0.0003(15) 0.0015(17) -0.0010(16)
C13 0.030(2) 0.0119(17) 0.029(2) 0.0009(15) 0.0007(17) -0.0021(17)
C14 0.024(2) 0.0163(18) 0.031(2) 0.0010(16) 0.0038(17) -0.0023(16)
C15 0.025(2) 0.0163(19) 0.030(2) -0.0004(16) 0.0049(17) -0.0016(17)
C16 0.024(2) 0.0173(18) 0.031(2) -0.0018(16) 0.0042(17) 0.0026(17)
C17 0.025(2) 0.0157(18) 0.031(2) -0.0028(16) 0.0032(17) 0.0040(17)
C18 0.024(2) 0.0142(18) 0.034(2) -0.0016(16) 0.0015(17) 0.0037(16)
C19 0.029(2) 0.0133(18) 0.038(3) 0.0002(16) -0.0022(19) 0.0027(17)
C20 0.023(2) 0.0104(17) 0.037(2) -0.0032(16) -0.0020(17) 0.0005(16)
C21 0.022(2) 0.0086(17) 0.037(2) -0.0015(15) 0.0013(17) -0.0013(15)
C22 0.023(2) 0.0124(17) 0.032(2) -0.0026(15) -0.0016(17) -0.0011(16)
C23 0.024(3) 0.013(2) 0.031(3) 0.000 0.000 -0.004(2)
C24 0.018(3) 0.015(3) 0.037(3) 0.000 0.000 -0.005(2)
C25 0.020(2) 0.0153(18) 0.034(2) -0.0029(16) -0.0005(17) 0.0009(16)
C26 0.0177(19) 0.0122(18) 0.039(2) 0.0003(16) -0.0042(17) 0.0030(15)
C27 0.022(2) 0.0139(17) 0.028(2) 0.0020(15) -0.0007(16) 0.0032(16)
C28 0.023(2) 0.0095(16) 0.034(2) -0.0002(15) -0.0004(17) 0.0025(16)
C29 0.023(2) 0.0099(16) 0.032(2) 0.0004(15) -0.0024(16) -0.0013(15)
C30 0.022(2) 0.0111(17) 0.033(2) 0.0008(15) -0.0003(17) 0.0004(16)
C31 0.024(2) 0.0133(17) 0.030(2) 0.0010(15) 0.0018(17) -0.0013(16)
C32 0.022(2) 0.0105(17) 0.036(2) 0.0017(16) 0.0005(17) -0.0030(16)
C33 0.0208(19) 0.0185(19) 0.030(2) -0.0005(16) 0.0015(16) -0.0033(16)
C34 0.021(2) 0.0148(18) 0.036(2) 0.0002(16) 0.0031(17) -0.0038(16)
C35 0.020(2) 0.0182(19) 0.032(2) -0.0002(16) 0.0020(16) -0.0020(16)
C36 0.020(3) 0.019(3) 0.038(3) 0.000 0.000 0.005(2)
C37 0.024(3) 0.015(3) 0.032(3) 0.000 0.000 0.006(2)
C38 0.030(2) 0.019(2) 0.035(2) -0.0050(17) 0.0007(18) 0.0018(18)
C39 0.031(2) 0.0178(19) 0.036(2) -0.0021(17) 0.0008(19) -0.0011(18)
C40 0.024(2) 0.0152(18) 0.029(2) -0.0015(15) 0.0010(16) -0.0010(16)
C41 0.0216(19) 0.0175(18) 0.030(2) 0.0004(16) 0.0025(16) 0.0022(16)
C42 0.035(3) 0.049(3) 0.042(3) 0.002(2) -0.003(2) 0.002(2)
C43 0.045(3) 0.074(5) 0.046(3) 0.001(3) -0.001(3) 0.010(3)
C44 0.063(4) 0.090(6) 0.045(4) 0.014(4) 0.003(3) 0.011(4)
C45 0.047(4) 0.040(3) 0.113(7) 0.026(4) 0.006(4) 0.010(3)
C46 0.052(4) 0.040(3) 0.071(5) -0.001(3) 0.001(3) 0.006(3)
C47 0.033(3) 0.037(4) 0.058(4) 0.007(3) 0.000(3) 0.003(3)

loop_
_atom_type_symbol
_atom_type_description
_atom_type_scat_dispersion_real
_atom_type_scat_dispersion_imag
_atom_type_scat_source
C C 0.0033 0.0016 'International Tables Vol C Tables 4.2.6.8 and 6.1.1.4'
H H 0.0000 0.0000 'International Tables Vol C Tables 4.2.6.8 and 6.1.1.4'
F F 0.0171 0.0103 'International Tables Vol C Tables 4.2.6.8 and 6.1.1.4'
Cl Cl 0.1484 0.1585 'International Tables Vol C Tables 4.2.6.8 and 6.1.1.4'

loop_
_geom_angle_atom_site_label_1
_geom_angle_atom_site_label_2
_geom_angle_atom_site_label_3
_geom_angle
_geom_angle_site_symmetry_1
_geom_angle_site_symmetry_3
_geom_angle_publ_flag
C9 C1 C2 111.4(3) . . ?
C9 C1 C38 110.4(4) . . ?
C2 C1 C38 111.0(4) . . ?
C9 C1 C6 100.1(3) . . ?
C2 C1 C6 108.9(3) . . ?
C38 C1 C6 114.5(3) . . ?
C3 C2 C12 119.6(4) . . ?
C3 C2 C1 117.1(4) . . ?
C12 C2 C1 121.5(4) . . ?
C2 C3 C15 120.7(4) . . ?
C2 C3 C4 125.6(4) . . ?
C15 C3 C4 108.1(4) . . ?
C5 C4 C17 111.2(4) . . ?
C5 C4 C39 111.5(4) . . ?
C17 C4 C39 109.9(4) . . ?
C5 C4 C3 108.6(3) . . ?
C17 C4 C3 100.2(3) . . ?
C39 C4 C3 115.0(4) . . ?
C6 C5 C20 119.7(4) . . ?
C6 C5 C4 117.5(4) . . ?
C20 C5 C4 121.2(4) . . ?
C5 C6 C7 120.6(4) . . ?
C5 C6 C1 125.1(4) . . ?
C7 C6 C1 108.6(4) . . ?
C22 C7 C6 120.0(4) . . ?
C22 C7 C8 119.9(4) . . ?
C6 C7 C8 109.9(4) . . ?
C25 C8 C9 121.9(4) . . ?
C25 C8 C7 119.9(4) . . ?
C9 C8 C7 108.2(4) . . ?
C10 C9 C8 118.8(4) . . ?
C10 C9 C1 123.7(4) . . ?
C8 C9 C1 110.5(4) . . ?
C9 C10 C27 120.4(4) . . ?
C9 C10 C11 123.3(4) . . ?
C27 C10 C11 110.6(4) . . ?
C12 C11 C10 110.7(3) . . ?
C12 C11 C40 113.4(4) . . ?
C10 C11 C40 110.1(4) . . ?
C12 C11 C29 108.2(4) . . ?
C10 C11 C29 99.6(3) . . ?
C40 C11 C29 114.1(3) . . ?
C13 C12 C2 119.1(4) . . ?
C13 C12 C11 117.1(4) . . ?
C2 C12 C11 122.2(4) . . ?
C12 C13 C14 120.6(4) . . ?
C12 C13 C31 125.8(4) . . ?
C14 C13 C31 108.5(4) . . ?
C15 C14 C13 120.3(4) . . ?
C15 C14 C33 120.4(4) . . ?
C13 C14 C33 110.3(4) . . ?
C14 C15 C3 119.6(4) . . ?
C14 C15 C16 120.2(4) . . ?
C3 C15 C16 110.4(4) . . ?
C35 C16 C17 121.4(4) . . ?
C35 C16 C15 120.1(4) . . ?
C17 C16 C15 108.4(4) . . ?
C18 C17 C16 119.9(4) . . ?
C18 C17 C4 123.2(4) . . ?
C16 C17 C4 110.2(4) . . ?
C17 C18 C37 119.6(4) . . ?
C17 C18 C19 123.2(4) . . ?
C37 C18 C19 111.4(4) . . ?
C18 C19 C20 111.1(4) . . ?
C18 C19 C19 103.6(3) . 6_557 ?
C20 C19 C19 115.6(3) . 6_557 ?
C18 C19 Cl1 108.9(3) . . ?
C20 C19 Cl1 105.5(3) . . ?
C19 C19 Cl1 112.07(15) 6_557 . ?
C21 C20 C5 119.4(4) . . ?
C21 C20 C19 116.6(4) . . ?
C5 C20 C19 122.5(4) . . ?
C20 C21 C22 120.6(4) . . ?
C20 C21 C21 122.2(3) . 6_557 ?
C22 C21 C21 107.7(3) . 6_557 ?
C7 C22 C21 119.7(4) . . ?
C7 C22 C23 120.4(4) . . ?
C21 C22 C23 108.5(4) . . ?
C24 C23 C22 120.2(3) . . ?
C24 C23 C22 120.2(3) . 6_557 ?
C22 C23 C22 107.5(5) . 6_557 ?
C23 C24 C25 119.7(3) . 6_557 ?
C23 C24 C25 119.7(3) . . ?
C25 C24 C25 108.2(5) 6_557 . ?
C8 C25 C26 118.8(4) . . ?
C8 C25 C24 119.8(4) . . ?
C26 C25 C24 107.4(4) . . ?
C27 C26 C26 120.3(3) . 6_557 ?
C27 C26 C25 118.0(4) . . ?
C26 C26 C25 108.5(3) 6_557 . ?
C26 C27 C10 122.0(4) . . ?
C26 C27 C28 119.4(4) . . ?
C10 C27 C28 107.9(4) . . ?
C28 C28 C29 120.2(3) 6_557 . ?
C28 C28 C27 120.2(2) 6_557 . ?
C29 C28 C27 110.4(4) . . ?
C30 C29 C28 120.3(4) . . ?
C30 C29 C11 126.2(4) . . ?
C28 C29 C11 108.6(4) . . ?
C29 C30 C30 119.5(3) . 6_557 ?
C29 C30 C31 116.4(4) . . ?
C30 C30 C31 122.0(2) 6_557 . ?
C32 C31 C30 111.5(4) . . ?
C32 C31 C41 110.5(3) . . ?
C30 C31 C41 112.2(3) . . ?
C32 C31 C13 101.1(3) . . ?
C30 C31 C13 109.6(3) . . ?
C41 C31 C13 111.5(3) . . ?
C32 C32 C33 119.8(3) 6_557 . ?
C32 C32 C31 123.8(2) 6_557 . ?
C33 C32 C31 109.6(4) . . ?
C34 C33 C32 121.3(4) . . ?
C34 C33 C14 119.6(4) . . ?
C32 C33 C14 108.0(4) . . ?
C33 C34 C34 118.9(3) . 6_557 ?
C33 C34 C35 119.7(4) . . ?
C34 C34 C35 108.1(3) 6_557 . ?
C16 C35 C36 118.7(4) . . ?
C16 C35 C34 120.1(4) . . ?
C36 C35 C34 107.7(4) . . ?
C37 C36 C35 119.0(3) . . ?
C37 C36 C35 119.0(3) . 6_557 ?
C35 C36 C35 108.3(5) . 6_557 ?
C36 C37 C18 121.1(3) . . ?
C36 C37 C18 121.1(3) . 6_557 ?
C18 C37 C18 109.2(6) . 6_557 ?
F3 C38 F1 107.4(4) . . ?
F3 C38 F2 107.7(4) . . ?
F1 C38 F2 107.5(4) . . ?
F3 C38 C1 110.6(4) . . ?
F1 C38 C1 112.6(4) . . ?
F2 C38 C1 110.8(4) . . ?
F5 C39 F4 106.5(4) . . ?
F5 C39 F6 107.2(4) . . ?
F4 C39 F6 107.3(4) . . ?
F5 C39 C4 113.4(4) . . ?
F4 C39 C4 110.8(4) . . ?
F6 C39 C4 111.2(4) . . ?
F9 C40 F8 106.5(4) . . ?
F9 C40 F7 106.2(4) . . ?
F8 C40 F7 107.4(3) . . ?
F9 C40 C11 111.6(3) . . ?
F8 C40 C11 112.9(4) . . ?
F7 C40 C11 111.7(4) . . ?
F12 C41 F10 107.1(3) . . ?
F12 C41 F11 107.7(4) . . ?
F10 C41 F11 107.3(4) . . ?
F12 C41 C31 112.2(4) . . ?
F10 C41 C31 111.9(4) . . ?
F11 C41 C31 110.3(3) . . ?
C43 C42 C47 120.9(6) . . ?
C43 C42 Cl2 120.0(5) . . ?
C47 C42 Cl2 119.1(5) . . ?
C44 C43 C42 120.2(7) . . ?
C44 C43 Cl3 119.9(6) . . ?
C42 C43 Cl3 119.9(6) . . ?
C45 C44 C43 121.2(7) . . ?
C44 C45 C46 118.9(6) . . ?
C47 C46 C45 120.4(7) . . ?
C46 C47 C42 118.3(7) . . ?

loop_
_geom_bond_atom_site_label_1
_geom_bond_atom_site_label_2
_geom_bond_distance
_geom_bond_site_symmetry_2
_geom_bond_publ_flag
Cl1 C19 1.832(4) . ?
Cl2 C42 1.745(6) . ?
Cl3 C43 1.737(8) . ?
F1 C38 1.334(6) . ?
F2 C38 1.335(6) . ?
F3 C38 1.316(5) . ?
F4 C39 1.334(5) . ?
F5 C39 1.329(6) . ?
F6 C39 1.340(6) . ?
F7 C40 1.337(5) . ?
F8 C40 1.336(5) . ?
F9 C40 1.333(5) . ?
F10 C41 1.333(5) . ?
F11 C41 1.340(5) . ?
F12 C41 1.327(5) . ?
C1 C9 1.522(6) . ?
C1 C2 1.529(6) . ?
C1 C38 1.534(6) . ?
C1 C6 1.565(6) . ?
C2 C3 1.386(6) . ?
C2 C12 1.447(6) . ?
C3 C15 1.416(6) . ?
C3 C4 1.565(6) . ?
C4 C5 1.520(6) . ?
C4 C17 1.528(6) . ?
C4 C39 1.547(6) . ?
C5 C6 1.390(6) . ?
C5 C20 1.431(6) . ?
C6 C7 1.418(6) . ?
C7 C22 1.387(6) . ?
C7 C8 1.438(6) . ?
C8 C25 1.401(6) . ?
C8 C9 1.426(6) . ?
C9 C10 1.373(6) . ?
C10 C27 1.410(6) . ?
C10 C11 1.533(6) . ?
C11 C12 1.527(6) . ?
C11 C40 1.550(6) . ?
C11 C29 1.564(6) . ?
C12 C13 1.391(6) . ?
C13 C14 1.410(6) . ?
C13 C31 1.547(6) . ?
C14 C15 1.397(6) . ?
C14 C33 1.439(6) . ?
C15 C16 1.432(6) . ?
C16 C35 1.391(6) . ?
C16 C17 1.417(6) . ?
C17 C18 1.372(6) . ?
C18 C37 1.429(6) . ?
C18 C19 1.502(6) . ?
C19 C20 1.516(6) . ?
C19 C19 1.626(10) 6_557 ?
C20 C21 1.390(6) . ?
C21 C22 1.425(6) . ?
C21 C21 1.457(9) 6_557 ?
C22 C23 1.442(6) . ?
C23 C24 1.385(9) . ?
C23 C22 1.442(6) 6_557 ?
C24 C25 1.449(6) 6_557 ?
C24 C25 1.449(6) . ?
C25 C26 1.438(6) . ?
C26 C27 1.405(6) . ?
C26 C26 1.433(9) 6_557 ?
C27 C28 1.442(6) . ?
C28 C28 1.402(9) 6_557 ?
C28 C29 1.404(6) . ?
C29 C30 1.394(6) . ?
C30 C30 1.443(9) 6_557 ?
C30 C31 1.528(6) . ?
C31 C32 1.523(6) . ?
C31 C41 1.545(6) . ?
C32 C32 1.368(9) 6_557 ?
C32 C33 1.429(6) . ?
C33 C34 1.400(6) . ?
C34 C34 1.436(9) 6_557 ?
C34 C35 1.453(6) . ?
C35 C36 1.442(6) . ?
C36 C37 1.388(9) . ?
C36 C35 1.442(6) 6_557 ?
C37 C18 1.429(6) 6_557 ?
C42 C43 1.383(9) . ?
C42 C47 1.408(12) . ?
C43 C44 1.374(12) . ?
C44 C45 1.359(12) . ?
C45 C46 1.444(12) . ?
C46 C47 1.375(10) . ?
